data_7047880
loop_
_publ_author_name
'Wickramatunga, Lenali V.'
'Pothupitiya, Thusith K.'
'Chevalier, Edith'
'Kariuki, Benson M.'
'Liyanage, Sudantha S.'
'Newman, Paul D.'
'Edwards, Peter G.'

_publ_section_title
;
 Halide and substituent dependent structural variation in copper(i) halide
 complexes of 1,5,9-triphosphacyclododecanes.
;
_journal_issue 45
_journal_name_full 'Dalton transactions (Cambridge, England : 2003)'
_journal_page_first 16126
_journal_page_last 16131
_journal_paper_doi 10.1039/c8dt03072c
_journal_volume 47
_journal_year 2018
_chemical_formula_moiety 'C15 H33 Cl2 Cu2 P3'
_chemical_formula_sum 'C15 H33 Cl2 Cu2 P3'
_chemical_formula_weight 504.30
_space_group_crystal_system orthorhombic
_space_group_IT_number 61
_space_group_name_Hall '-P 2ac 2ab'
_space_group_name_H-M_alt 'P b c a'
_symmetry_space_group_name_Hall '-P 2ac 2ab'
_symmetry_space_group_name_H-M 'P b c a'
_atom_sites_solution_hydrogens geom
_audit_creation_method SHELXL-2018/1
_audit_update_record
;
2018-10-24 deposited with the CCDC.
2018-10-24 downloaded from the CCDC.
;
_cell_angle_alpha 90
_cell_angle_beta 90
_cell_angle_gamma 90
_cell_formula_units_Z 8
_cell_length_a 8.59020(10)
_cell_length_b 15.6586(3)
_cell_length_c 32.0807(5)
_cell_measurement_reflns_used 3702
_cell_measurement_temperature 150(2)
_cell_measurement_theta_max 25.242
_cell_measurement_theta_min 2.988
_cell_volume 4315.19(12)
_computing_cell_refinement DENZO/SCALEPACK
_computing_data_collection 'COLLECT,Nonius BV, 1997-2001'
_computing_data_reduction DENZO/SCALEPACK
_computing_molecular_graphics 'ORTEP-3 for Windows'
_computing_publication_material WinGX
_computing_structure_refinement 'SHELXL (Sheldrick, 2018)'
_computing_structure_solution 'SHELXS (Sheldrick, 2008)'
_diffrn_ambient_temperature 150(2)
_diffrn_measured_fraction_theta_full 1.000
_diffrn_measured_fraction_theta_max 1.000
_diffrn_measurement_device_type 'Nonius Kappa CCD'
_diffrn_measurement_method 'CCD scans'
_diffrn_radiation_type MoK\a
_diffrn_radiation_wavelength 0.71073
_diffrn_reflns_av_R_equivalents 0.0526
_diffrn_reflns_av_unetI/netI 0.0717
_diffrn_reflns_Laue_measured_fraction_full 1.000
_diffrn_reflns_Laue_measured_fraction_max 1.000
_diffrn_reflns_limit_h_max 11
_diffrn_reflns_limit_h_min -11
_diffrn_reflns_limit_k_max 20
_diffrn_reflns_limit_k_min -20
_diffrn_reflns_limit_l_max 41
_diffrn_reflns_limit_l_min -41
_diffrn_reflns_number 9313
_diffrn_reflns_point_group_measured_fraction_full 1.000
_diffrn_reflns_point_group_measured_fraction_max 1.000
_diffrn_reflns_theta_full 25.242
_diffrn_reflns_theta_max 27.484
_diffrn_reflns_theta_min 1.269
_diffrn_standards_decay_% 0
_diffrn_standards_interval_count 0
_diffrn_standards_interval_time 0
_diffrn_standards_number 0
_exptl_absorpt_coefficient_mu 2.436
_exptl_absorpt_correction_T_max 0.892
_exptl_absorpt_correction_T_min 0.561
_exptl_absorpt_correction_type empirical
_exptl_absorpt_process_details Denzo/Scalepack
_exptl_crystal_colour colourless
_exptl_crystal_density_diffrn 1.552
_exptl_crystal_description plate
_exptl_crystal_F_000 2080
_exptl_crystal_size_max 0.250
_exptl_crystal_size_mid 0.200
_exptl_crystal_size_min 0.150
_refine_diff_density_max 0.805
_refine_diff_density_min -0.924
_refine_diff_density_rms 0.117
_refine_ls_extinction_coef 0.00117(17)
_refine_ls_extinction_expression Fc^*^=kFc[1+0.001xFc^2^\l^3^/sin(2\q)]^-1/4^
_refine_ls_extinction_method 'SHELXL-2018/1 (Sheldrick 2018)'
_refine_ls_goodness_of_fit_ref 1.023
_refine_ls_hydrogen_treatment constr
_refine_ls_matrix_type full
_refine_ls_number_parameters 231
_refine_ls_number_reflns 4951
_refine_ls_number_restraints 110
_refine_ls_restrained_S_all 1.033
_refine_ls_R_factor_all 0.0727
_refine_ls_R_factor_gt 0.0489
_refine_ls_shift/su_max 0.000
_refine_ls_shift/su_mean 0.000
_refine_ls_structure_factor_coef Fsqd
_refine_ls_weighting_details 'w=1/[\s^2^(Fo^2^)+(0.0410P)^2^+10.5463P] where P=(Fo^2^+2Fc^2^)/3'
_refine_ls_weighting_scheme calc
_refine_ls_wR_factor_gt 0.0983
_refine_ls_wR_factor_ref 0.1090
_reflns_Friedel_coverage 0.000
_reflns_number_gt 3708
_reflns_number_total 4951
_reflns_threshold_expression 'I > 2\s(I)'
_cod_data_source_file c8dt03072c2.cif
_cod_data_source_block pge1013
_cod_depositor_comments 'Adding full bibliography for 7047878--7047884.cif.'
_cod_database_code 7047880
_shelx_shelxl_version_number 2018/1
_shelx_space_group_comment
;
The symmetry employed for this shelxl refinement is uniquely defined
by the following loop, which should always be used as a source of
symmetry information in preference to the above space-group names.
They are only intended as comments.
;
_shelx_estimated_absorpt_t_min 0.581
_shelx_estimated_absorpt_t_max 0.711

loop_
_space_group_symop_operation_xyz
'x, y, z'
'-x+1/2, -y, z+1/2'
'x+1/2, -y+1/2, -z'
'-x, y+1/2, -z+1/2'
'-x, -y, -z'
'x-1/2, y, -z-1/2'
'-x-1/2, y-1/2, z'
'x, -y-1/2, z-1/2'

loop_
_atom_site_label
_atom_site_type_symbol
_atom_site_fract_x
_atom_site_fract_y
_atom_site_fract_z
_atom_site_U_iso_or_equiv
_atom_site_adp_type
_atom_site_occupancy
_atom_site_site_symmetry_order
_atom_site_calc_flag
_atom_site_refinement_flags_posn
_atom_site_refinement_flags_adp
_atom_site_refinement_flags_occupancy
_atom_site_disorder_assembly
_atom_site_disorder_group
C1 C 0.0146(9) 0.3647(4) 0.40355(16) 0.0420(13) Uani 0.723(7) 1 d D U P A 1
H1A H 0.066910 0.420971 0.401762 0.050 Uiso 0.723(7) 1 calc R U P A 1
H1B H -0.098807 0.375800 0.402867 0.050 Uiso 0.723(7) 1 calc R U P A 1
C2 C 0.0514(7) 0.3284(3) 0.44527(16) 0.0378(11) Uani 0.723(7) 1 d D U P A 1
H2A H 0.030181 0.373427 0.466193 0.045 Uiso 0.723(7) 1 calc R U P A 1
H2B H 0.164774 0.317177 0.446026 0.045 Uiso 0.723(7) 1 calc R U P A 1
C3 C -0.0300(7) 0.2480(3) 0.45976(18) 0.0370(12) Uani 0.723(7) 1 d D U P A 1
H3A H -0.140876 0.250215 0.451397 0.044 Uiso 0.723(7) 1 calc R U P A 1
H3B H -0.025626 0.244725 0.490561 0.044 Uiso 0.723(7) 1 calc R U P A 1
C4 C -0.1004(5) 0.0781(4) 0.44926(15) 0.0610(14) Uani 1 1 d . . . . .
H4A H -0.057702 0.019377 0.448961 0.073 Uiso 1 1 calc R U . . .
H4B H -0.137844 0.089627 0.477895 0.073 Uiso 1 1 calc R U . . .
C5 C -0.2394(5) 0.0810(4) 0.41996(14) 0.0565(13) Uani 1 1 d . . . . .
H5A H -0.327816 0.052084 0.433818 0.068 Uiso 1 1 calc R U . . .
H5B H -0.269159 0.141561 0.415998 0.068 Uiso 1 1 calc R U . . .
C6 C -0.2177(5) 0.0414(3) 0.37772(14) 0.0522(12) Uani 1 1 d . . . . .
H6A H -0.322028 0.033470 0.365199 0.063 Uiso 1 1 calc R U . . .
H6B H -0.172325 -0.016080 0.381769 0.063 Uiso 1 1 calc R U . . .
C7 C -0.2313(4) 0.1719(3) 0.31309(13) 0.0422(10) Uani 1 1 d . . . . .
H7A H -0.200085 0.175477 0.283434 0.051 Uiso 1 1 calc R U . . .
H7B H -0.336492 0.146112 0.313915 0.051 Uiso 1 1 calc R U . . .
C8 C -0.2435(5) 0.2624(3) 0.32994(14) 0.0495(11) Uani 1 1 d . . . . .
H8A H -0.337728 0.289116 0.317880 0.059 Uiso 1 1 calc R U . . .
H8B H -0.259197 0.258990 0.360465 0.059 Uiso 1 1 calc R U . . .
C9 C -0.1065(5) 0.3207(3) 0.32166(14) 0.0448(11) Uani 1 1 d . . . . .
H9A H -0.142045 0.380564 0.324679 0.054 Uiso 1 1 calc R U . . .
H9B H -0.073453 0.312867 0.292345 0.054 Uiso 1 1 calc R U . . .
C10 C 0.2083(6) 0.3730(3) 0.32973(14) 0.0491(11) Uani 1 1 d . . . . .
H10A H 0.160410 0.429045 0.323346 0.059 Uiso 1 1 calc R U . . .
H10B H 0.296346 0.383027 0.349022 0.059 Uiso 1 1 calc R U . . .
C11 C 0.2696(6) 0.3338(3) 0.28968(15) 0.0614(14) Uani 1 1 d . . . . .
H11A H 0.307958 0.275987 0.295356 0.092 Uiso 1 1 calc R U . . .
H11B H 0.354796 0.368905 0.278796 0.092 Uiso 1 1 calc R U . . .
H11C H 0.185598 0.331078 0.269052 0.092 Uiso 1 1 calc R U . . .
C12 C 0.2096(5) 0.1207(3) 0.47496(12) 0.0379(9) Uani 1 1 d . . . . .
H12A H 0.287497 0.166939 0.477628 0.045 Uiso 1 1 calc R U . . .
H12B H 0.160868 0.112208 0.502619 0.045 Uiso 1 1 calc R U . . .
C13 C 0.2912(5) 0.0394(3) 0.46219(13) 0.0450(10) Uani 1 1 d . . . . .
H13A H 0.214381 -0.006395 0.458903 0.068 Uiso 1 1 calc R U . . .
H13B H 0.366719 0.023275 0.483698 0.068 Uiso 1 1 calc R U . . .
H13C H 0.345453 0.048503 0.435694 0.068 Uiso 1 1 calc R U . . .
C14 C -0.0731(5) 0.0150(3) 0.30037(13) 0.0405(10) Uani 1 1 d . . . . .
H14A H -0.024460 -0.035551 0.313562 0.049 Uiso 1 1 calc R U . . .
H14B H -0.177285 -0.002186 0.290225 0.049 Uiso 1 1 calc R U . . .
C15 C 0.0251(5) 0.0422(3) 0.26354(13) 0.0465(11) Uani 1 1 d . . . . .
H15A H -0.023595 0.091336 0.249837 0.070 Uiso 1 1 calc R U . . .
H15B H 0.033133 -0.005198 0.243704 0.070 Uiso 1 1 calc R U . . .
H15C H 0.129382 0.058055 0.273218 0.070 Uiso 1 1 calc R U . . .
P1 P 0.06418(13) 0.30511(6) 0.35542(3) 0.0337(2) Uani 1 1 d D . . . .
P2 P 0.05996(13) 0.15328(7) 0.43762(3) 0.0372(3) Uani 1 1 d D . . . .
P3 P -0.09608(11) 0.09859(7) 0.33965(3) 0.0306(2) Uani 1 1 d . . . . .
Cl1 Cl 0.35349(11) 0.11198(6) 0.34596(3) 0.0390(2) Uani 1 1 d . . . . .
Cl2 Cl 0.49442(12) 0.31829(7) 0.42286(3) 0.0458(3) Uani 1 1 d . . . . .
Cu1 Cu 0.10676(5) 0.16650(3) 0.36909(2) 0.02464(13) Uani 1 1 d . . . . .
Cu2 Cu 0.40851(5) 0.21651(3) 0.38617(2) 0.03559(15) Uani 1 1 d . . . . .
C1A C -0.025(2) 0.3733(11) 0.3956(4) 0.0415(18) Uani 0.277(7) 1 d D U P A 2
H1A1 H 0.034724 0.427300 0.397034 0.050 Uiso 0.277(7) 1 calc R U P A 2
H1A2 H -0.131872 0.387816 0.386496 0.050 Uiso 0.277(7) 1 calc R U P A 2
C2A C -0.034(2) 0.3371(9) 0.4381(4) 0.0377(15) Uani 0.277(7) 1 d D U P A 2
H2A1 H -0.144237 0.319752 0.440939 0.045 Uiso 0.277(7) 1 calc R U P A 2
H2A2 H -0.021413 0.387303 0.456519 0.045 Uiso 0.277(7) 1 calc R U P A 2
C3A C 0.0557(19) 0.2665(6) 0.4603(4) 0.0381(17) Uani 0.277(7) 1 d D U P A 2
H3A1 H 0.013361 0.262250 0.488932 0.046 Uiso 0.277(7) 1 calc R U P A 2
H3A2 H 0.165022 0.285832 0.462929 0.046 Uiso 0.277(7) 1 calc R U P A 2

loop_
_atom_site_aniso_label
_atom_site_aniso_U_11
_atom_site_aniso_U_22
_atom_site_aniso_U_33
_atom_site_aniso_U_23
_atom_site_aniso_U_13
_atom_site_aniso_U_12
C1 0.059(3) 0.034(2) 0.034(2) -0.004(2) -0.015(2) 0.029(2)
C2 0.044(2) 0.036(2) 0.033(2) -0.0102(18) 0.001(2) 0.012(2)
C3 0.038(3) 0.038(2) 0.035(2) -0.005(2) 0.005(2) 0.012(2)
C4 0.040(2) 0.101(4) 0.043(3) 0.025(3) 0.010(2) 0.006(3)
C5 0.038(2) 0.080(4) 0.052(3) 0.012(3) 0.013(2) -0.005(2)
C6 0.030(2) 0.070(3) 0.057(3) 0.021(3) 0.0041(19) -0.009(2)
C7 0.027(2) 0.053(3) 0.046(2) 0.001(2) -0.0062(18) 0.0031(18)
C8 0.039(2) 0.057(3) 0.052(3) 0.003(2) -0.006(2) 0.019(2)
C9 0.050(3) 0.040(2) 0.044(3) 0.0086(19) -0.010(2) 0.010(2)
C10 0.062(3) 0.032(2) 0.053(3) 0.007(2) -0.010(2) -0.014(2)
C11 0.072(3) 0.058(3) 0.054(3) 0.009(2) 0.009(3) -0.022(3)
C12 0.047(2) 0.036(2) 0.030(2) 0.0001(17) -0.0043(18) 0.0052(18)
C13 0.049(3) 0.042(2) 0.044(2) 0.006(2) -0.007(2) 0.012(2)
C14 0.037(2) 0.034(2) 0.051(3) 0.0009(19) -0.0096(19) -0.0054(17)
C15 0.049(3) 0.048(3) 0.043(3) -0.009(2) 0.000(2) 0.003(2)
P1 0.0447(6) 0.0271(5) 0.0293(5) -0.0029(4) -0.0049(4) 0.0063(4)
P2 0.0397(6) 0.0470(6) 0.0249(5) 0.0038(4) 0.0050(4) 0.0172(5)
P3 0.0213(4) 0.0363(5) 0.0343(5) 0.0045(4) -0.0002(4) -0.0034(4)
Cl1 0.0248(4) 0.0412(5) 0.0511(6) -0.0155(5) 0.0070(4) 0.0015(4)
Cl2 0.0382(5) 0.0566(7) 0.0425(6) -0.0155(5) -0.0015(4) -0.0091(5)
Cu1 0.0225(2) 0.0268(2) 0.0246(2) -0.00089(17) 0.00160(16) 0.00180(17)
Cu2 0.0293(2) 0.0408(3) 0.0367(3) -0.0074(2) 0.0013(2) -0.0017(2)
C1A 0.049(4) 0.040(3) 0.036(3) -0.006(3) -0.006(3) 0.020(3)
C2A 0.045(3) 0.036(3) 0.033(3) -0.006(2) 0.000(3) 0.017(3)
C3A 0.042(3) 0.039(3) 0.033(3) -0.004(3) 0.003(3) 0.014(3)

loop_
_atom_type_symbol
_atom_type_description
_atom_type_scat_dispersion_real
_atom_type_scat_dispersion_imag
_atom_type_scat_source
C C 0.0033 0.0016 'International Tables Vol C Tables 4.2.6.8 and 6.1.1.4'
H H 0.0000 0.0000 'International Tables Vol C Tables 4.2.6.8 and 6.1.1.4'
P P 0.1023 0.0942 'International Tables Vol C Tables 4.2.6.8 and 6.1.1.4'
Cl Cl 0.1484 0.1585 'International Tables Vol C Tables 4.2.6.8 and 6.1.1.4'
Cu Cu 0.3201 1.2651 'International Tables Vol C Tables 4.2.6.8 and 6.1.1.4'

loop_
_geom_angle_atom_site_label_1
_geom_angle_atom_site_label_2
_geom_angle_atom_site_label_3
_geom_angle
C2 C1 P1 120.5(4)
C2 C1 H1A 107.2
P1 C1 H1A 107.2
C2 C1 H1B 107.2
P1 C1 H1B 107.2
H1A C1 H1B 106.8
C1 C2 C3 119.7(6)
C1 C2 H2A 107.4
C3 C2 H2A 107.4
C1 C2 H2B 107.4
C3 C2 H2B 107.4
H2A C2 H2B 106.9
C2 C3 P2 111.2(4)
C2 C3 H3A 109.4
P2 C3 H3A 109.4
C2 C3 H3B 109.4
P2 C3 H3B 109.4
H3A C3 H3B 108.0
C5 C4 P2 116.2(3)
C5 C4 H4A 108.2
P2 C4 H4A 108.2
C5 C4 H4B 108.2
P2 C4 H4B 108.2
H4A C4 H4B 107.4
C6 C5 C4 116.6(4)
C6 C5 H5A 108.1
C4 C5 H5A 108.1
C6 C5 H5B 108.1
C4 C5 H5B 108.1
H5A C5 H5B 107.3
C5 C6 P3 118.0(4)
C5 C6 H6A 107.8
P3 C6 H6A 107.8
C5 C6 H6B 107.8
P3 C6 H6B 107.8
H6A C6 H6B 107.2
C8 C7 P3 117.4(3)
C8 C7 H7A 108.0
P3 C7 H7A 108.0
C8 C7 H7B 108.0
P3 C7 H7B 108.0
H7A C7 H7B 107.2
C9 C8 C7 116.5(4)
C9 C8 H8A 108.2
C7 C8 H8A 108.2
C9 C8 H8B 108.2
C7 C8 H8B 108.2
H8A C8 H8B 107.3
C8 C9 P1 115.9(3)
C8 C9 H9A 108.3
P1 C9 H9A 108.3
C8 C9 H9B 108.3
P1 C9 H9B 108.3
H9A C9 H9B 107.4
C11 C10 P1 112.4(3)
C11 C10 H10A 109.1
P1 C10 H10A 109.1
C11 C10 H10B 109.1
P1 C10 H10B 109.1
H10A C10 H10B 107.9
C10 C11 H11A 109.5
C10 C11 H11B 109.5
H11A C11 H11B 109.5
C10 C11 H11C 109.5
H11A C11 H11C 109.5
H11B C11 H11C 109.5
C13 C12 P2 112.6(3)
C13 C12 H12A 109.1
P2 C12 H12A 109.1
C13 C12 H12B 109.1
P2 C12 H12B 109.1
H12A C12 H12B 107.8
C12 C13 H13A 109.5
C12 C13 H13B 109.5
H13A C13 H13B 109.5
C12 C13 H13C 109.5
H13A C13 H13C 109.5
H13B C13 H13C 109.5
C15 C14 P3 113.4(3)
C15 C14 H14A 108.9
P3 C14 H14A 108.9
C15 C14 H14B 108.9
P3 C14 H14B 108.9
H14A C14 H14B 107.7
C14 C15 H15A 109.5
C14 C15 H15B 109.5
H15A C15 H15B 109.5
C14 C15 H15C 109.5
H15A C15 H15C 109.5
H15B C15 H15C 109.5
C10 P1 C9 101.3(2)
C10 P1 C1A 105.1(7)
C9 P1 C1A 90.2(6)
C10 P1 C1 103.8(3)
C9 P1 C1 103.9(3)
C10 P1 Cu1 122.71(16)
C9 P1 Cu1 111.95(15)
C1A P1 Cu1 119.5(5)
C1 P1 Cu1 111.2(2)
C3 P2 C12 105.7(2)
C3 P2 C4 97.1(3)
C12 P2 C4 102.3(2)
C12 P2 C3A 91.3(4)
C4 P2 C3A 119.8(6)
C3 P2 Cu1 112.58(18)
C12 P2 Cu1 122.76(14)
C4 P2 Cu1 112.94(17)
C3A P2 Cu1 106.9(5)
C14 P3 C6 99.8(2)
C14 P3 C7 101.28(19)
C6 P3 C7 104.6(2)
C14 P3 Cu1 122.97(13)
C6 P3 Cu1 113.03(15)
C7 P3 Cu1 112.83(14)
Cu2 Cl1 Cu1 74.72(3)
P2 Cu1 P1 104.56(4)
P2 Cu1 P3 103.24(4)
P1 Cu1 P3 104.41(4)
P2 Cu1 Cl1 115.33(4)
P1 Cu1 Cl1 115.28(4)
P3 Cu1 Cl1 112.69(4)
P2 Cu1 Cu2 90.00(3)
P1 Cu1 Cu2 85.27(3)
P3 Cu1 Cu2 160.76(3)
Cl1 Cu1 Cu2 48.26(3)
Cl2 Cu2 Cl1 172.16(4)
Cl2 Cu2 Cu1 130.66(4)
Cl1 Cu2 Cu1 57.02(3)
C2A C1A P1 116.4(10)
C2A C1A H1A1 108.2
P1 C1A H1A1 108.2
C2A C1A H1A2 108.2
P1 C1A H1A2 108.2
H1A1 C1A H1A2 107.3
C1A C2A C3A 133.1(13)
C1A C2A H2A1 103.9
C3A C2A H2A1 103.9
C1A C2A H2A2 103.9
C3A C2A H2A2 103.9
H2A1 C2A H2A2 105.4
C2A C3A P2 120.2(9)
C2A C3A H3A1 107.3
P2 C3A H3A1 107.3
C2A C3A H3A2 107.3
P2 C3A H3A2 107.3
H3A1 C3A H3A2 106.9

loop_
_geom_bond_atom_site_label_1
_geom_bond_atom_site_label_2
_geom_bond_distance
C1 C2 1.488(6)
C1 P1 1.854(5)
C1 H1A 0.9900
C1 H1B 0.9900
C2 C3 1.514(6)
C2 H2A 0.9900
C2 H2B 0.9900
C3 P2 1.817(5)
C3 H3A 0.9900
C3 H3B 0.9900
C4 C5 1.520(6)
C4 P2 1.850(5)
C4 H4A 0.9900
C4 H4B 0.9900
C5 C6 1.502(7)
C5 H5A 0.9900
C5 H5B 0.9900
C6 P3 1.840(4)
C6 H6A 0.9900
C6 H6B 0.9900
C7 C8 1.519(6)
C7 P3 1.843(4)
C7 H7A 0.9900
C7 H7B 0.9900
C8 C9 1.514(6)
C8 H8A 0.9900
C8 H8B 0.9900
C9 P1 1.839(4)
C9 H9A 0.9900
C9 H9B 0.9900
C10 C11 1.519(7)
C10 P1 1.828(4)
C10 H10A 0.9900
C10 H10B 0.9900
C11 H11A 0.9800
C11 H11B 0.9800
C11 H11C 0.9800
C12 C13 1.509(6)
C12 P2 1.830(4)
C12 H12A 0.9900
C12 H12B 0.9900
C13 H13A 0.9800
C13 H13B 0.9800
C13 H13C 0.9800
C14 C15 1.513(6)
C14 P3 1.827(4)
C14 H14A 0.9900
C14 H14B 0.9900
C15 H15A 0.9800
C15 H15B 0.9800
C15 H15C 0.9800
P1 C1A 1.841(9)
P1 Cu1 2.2443(11)
P2 C3A 1.917(9)
P2 Cu1 2.2443(11)
P3 Cu1 2.2492(10)
Cl1 Cu2 2.1369(11)
Cl1 Cu1 2.4024(10)
Cl2 Cu2 2.1143(11)
Cu1 Cu2 2.7627(6)
C1A C2A 1.477(9)
C1A H1A1 0.9900
C1A H1A2 0.9900
C2A C3A 1.525(9)
C2A H2A1 0.9900
C2A H2A2 0.9900
C3A H3A1 0.9900
C3A H3A2 0.9900
